data_4312157
loop_
_publ_author_name
'Kunhao Li'
'Zhengtao Xu'
'James C. Fettinger'

_publ_section_title
;
 Fluorescent Coordination Networks of
 2,3,6,7,10,11-Hexakis(phenylthio)triphenylene and Silver(I) Triflate
;
_journal_name_full 'Inorganic Chemistry'
_journal_page_first 8018
_journal_page_last 8022
_journal_paper_doi 10.1021/ic048917c
_journal_volume 43
_journal_year 2004
_chemical_formula_sum 'C132 H96 Ag3 F9 O9 S15'
_chemical_formula_weight 2801.60
_chemical_name_systematic
;
 ?
;
_space_group_IT_number 2
_symmetry_cell_setting triclinic
_symmetry_space_group_name_Hall '-P 1'
_symmetry_space_group_name_H-M 'P -1'
_atom_sites_solution_hydrogens geom
_atom_sites_solution_primary direct
_atom_sites_solution_secondary difmap
_audit_creation_method SHELXL-97
_cell_angle_alpha 78.8500(10)
_cell_angle_beta 82.0680(10)
_cell_angle_gamma 76.8440(10)
_cell_formula_units_Z 2
_cell_length_a 12.0810(5)
_cell_length_b 16.5071(7)
_cell_length_c 31.8966(13)
_cell_measurement_temperature 173(2)
_cell_volume 6047.6(4)
_computing_structure_refinement 'SHELXL-97 (Sheldrick, 1997)'
_diffrn_ambient_temperature 173(2)
_diffrn_measured_fraction_theta_full 0.995
_diffrn_measured_fraction_theta_max 0.995
_diffrn_radiation_monochromator graphite
_diffrn_radiation_source 'fine-focus sealed tube'
_diffrn_radiation_type MoK\a
_diffrn_radiation_wavelength 0.71073
_diffrn_reflns_av_R_equivalents 0.0239
_diffrn_reflns_av_sigmaI/netI 0.0343
_diffrn_reflns_limit_h_max 15
_diffrn_reflns_limit_h_min -15
_diffrn_reflns_limit_k_max 21
_diffrn_reflns_limit_k_min -21
_diffrn_reflns_limit_l_max 41
_diffrn_reflns_limit_l_min -41
_diffrn_reflns_number 54849
_diffrn_reflns_theta_full 27.50
_diffrn_reflns_theta_max 27.50
_diffrn_reflns_theta_min 2.17
_exptl_absorpt_coefficient_mu 0.813
_exptl_absorpt_correction_T_max 0.8974
_exptl_absorpt_correction_T_min 0.6899
_exptl_absorpt_correction_type 'Empirical, SADABS (multi-scan)'
_exptl_crystal_colour Colorless
_exptl_crystal_density_diffrn 1.539
_exptl_crystal_density_method 'not measured'
_exptl_crystal_description Block
_exptl_crystal_F_000 2844
_exptl_crystal_size_max 0.49
_exptl_crystal_size_mid 0.16
_exptl_crystal_size_min 0.14
_refine_diff_density_max 3.342
_refine_diff_density_min -0.811
_refine_diff_density_rms 0.116
_refine_ls_extinction_method none
_refine_ls_goodness_of_fit_ref 1.103
_refine_ls_hydrogen_treatment mixed
_refine_ls_matrix_type fullcycle
_refine_ls_number_parameters 1588
_refine_ls_number_reflns 27670
_refine_ls_number_restraints 19
_refine_ls_restrained_S_all 1.105
_refine_ls_R_factor_all 0.0798
_refine_ls_R_factor_gt 0.0565
_refine_ls_shift/su_max 0.031
_refine_ls_shift/su_mean 0.001
_refine_ls_structure_factor_coef Fsqd
_refine_ls_weighting_details 'calc w=1/[\s^2^(Fo^2^)+(0.1057P)^2^+0.8885P] where P=(Fo^2^+2Fc^2^)/3'
_refine_ls_weighting_scheme calc
_refine_ls_wR_factor_gt 0.1553
_refine_ls_wR_factor_ref 0.1709
_reflns_number_gt 20227
_reflns_number_total 27670
_reflns_threshold_expression >2sigma(I)
_cod_data_source_file ic048917csi20041108_095203_1.cif
_cod_data_source_block 1
_cod_database_code 4312157

loop_
_symmetry_equiv_pos_as_xyz
'x, y, z'
'-x, -y, -z'

loop_
_atom_site_label
_atom_site_type_symbol
_atom_site_fract_x
_atom_site_fract_y
_atom_site_fract_z
_atom_site_U_iso_or_equiv
_atom_site_adp_type
_atom_site_occupancy
_atom_site_symmetry_multiplicity
_atom_site_calc_flag
_atom_site_refinement_flags
_atom_site_disorder_assembly
_atom_site_disorder_group
Ag1 Ag 0.57490(3) 0.211602(16) 0.252032(9) 0.05026(9) Uani 1 1 d . . .
Ag2 Ag 0.68958(2) 0.73429(2) 0.418126(9) 0.04967(9) Uani 1 1 d . . .
Ag3 Ag 0.35477(2) 0.766924(19) 0.073694(9) 0.04709(9) Uani 1 1 d . . .
S1 S 0.34523(9) 1.20491(5) 0.22288(3) 0.0442(2) Uani 1 1 d . . .
S2 S 0.43539(8) 1.15172(5) 0.31148(3) 0.03858(19) Uani 1 1 d . . .
S3 S 0.49425(8) 0.69955(5) 0.42318(3) 0.03852(18) Uani 1 1 d . . .
S4 S 0.47400(8) 0.55831(5) 0.36815(3) 0.0431(2) Uani 1 1 d . . .
S5 S 0.29869(6) 0.68060(4) 0.15108(2) 0.03102(16) Uani 1 1 d . . .
S6 S 0.20527(7) 0.87370(5) 0.11216(3) 0.03618(17) Uani 1 1 d . . .
S7 S 0.71914(8) 0.28007(5) 0.28234(3) 0.0417(2) Uani 1 1 d . . .
S8 S 0.60591(8) 0.33158(5) 0.19001(3) 0.03882(18) Uani 1 1 d . . .
S9 S 0.56483(7) 0.77221(5) 0.06984(3) 0.03673(18) Uani 1 1 d . . .
S10 S 0.54932(7) 0.91771(5) 0.12377(3) 0.03929(19) Uani 1 1 d . . .
S11 S 0.74203(6) 0.81473(5) 0.34097(3) 0.03280(16) Uani 1 1 d . . .
S12 S 0.84683(8) 0.62370(5) 0.38108(3) 0.04162(19) Uani 1 1 d . A .
S1A S 0.72817(10) 0.01333(6) 0.23132(3) 0.0536(2) Uani 1 1 d D . .
O1A O 0.6780(5) 0.0971(2) 0.22110(12) 0.1209(18) Uani 1 1 d D . .
O2A O 0.7851(4) -0.0022(3) 0.26966(12) 0.1029(13) Uani 1 1 d D . .
O3A O 0.6639(5) -0.0457(3) 0.22870(14) 0.1247(18) Uani 1 1 d D . .
C1A C 0.8404(7) -0.0029(5) 0.1895(2) 0.110(2) Uani 1 1 d D . .
F1A F 0.9207(5) 0.0318(5) 0.19122(18) 0.236(4) Uani 1 1 d D . .
F2A F 0.8861(5) -0.0847(4) 0.19193(19) 0.198(3) Uani 1 1 d D . .
F3A F 0.8007(5) 0.0222(3) 0.15130(11) 0.1369(16) Uani 1 1 d D . .
S2A S 0.78328(14) -0.24940(10) 0.50613(4) 0.0487(3) Uani 0.67 1 d P . 1
O4A O 0.6915(4) -0.2094(4) 0.47985(16) 0.0773(16) Uani 0.67 1 d P . 1
O5A O 0.7515(4) -0.2803(3) 0.55032(15) 0.0681(13) Uani 0.67 1 d P . 1
O6A O 0.8738(5) -0.3059(3) 0.48452(17) 0.0778(16) Uani 0.67 1 d P . 1
C2A C 0.8500(5) -0.1629(4) 0.50972(18) 0.0475(12) Uani 0.67 1 d P . 1
F4A F 0.7755(3) -0.1024(2) 0.52629(14) 0.0725(11) Uani 0.67 1 d P . 1
F5A F 0.9356(3) -0.1884(3) 0.53368(15) 0.0739(11) Uani 0.67 1 d P . 1
F6A F 0.8879(4) -0.1269(3) 0.47082(13) 0.0879(13) Uani 0.67 1 d P . 1
S2AA S 0.7520(7) 0.7992(4) 0.49777(13) 0.141(4) Uani 0.33 1 d PD A 3
O4AA O 0.7623(16) 0.8196(10) 0.4553(3) 0.138(7) Uani 0.33 1 d PD A 3
O5AA O 0.7074(16) 0.8568(12) 0.5248(5) 0.171(9) Uani 0.33 1 d PD A 3
O6AA O 0.6720(15) 0.7369(12) 0.5085(9) 0.250(15) Uani 0.33 1 d PD A 3
C2AA C 0.8670(16) 0.7189(11) 0.5168(7) 0.30(3) Uani 0.33 1 d PD A 3
F4AA F 0.9470(16) 0.7545(16) 0.5139(9) 0.295(16) Uani 0.33 1 d PD A 3
F5AA F 0.8363(19) 0.6831(16) 0.5557(6) 0.34(2) Uani 0.33 1 d PD A 3
F6AA F 0.8860(16) 0.6547(10) 0.4952(8) 0.248(13) Uani 0.33 1 d PD A 3
S3A S 0.29548(11) 0.68764(7) -0.00517(3) 0.0622(3) Uani 1 1 d . . .
O7A O 0.3457(3) 0.7534(2) 0.00359(10) 0.0766(10) Uani 1 1 d . . .
O8A O 0.3436(4) 0.6562(2) -0.04315(10) 0.0851(11) Uani 1 1 d . . .
O9A O 0.2752(4) 0.6269(2) 0.03184(10) 0.0914(12) Uani 1 1 d . . .
C3A C 0.1546(5) 0.7462(4) -0.01765(18) 0.0849(16) Uani 1 1 d . . .
F7A F 0.1600(4) 0.8015(2) -0.05343(12) 0.1248(15) Uani 1 1 d . . .
F8A F 0.0911(4) 0.6944(3) -0.02316(16) 0.1429(17) Uani 1 1 d . . .
F9A F 0.1018(4) 0.7878(3) 0.01378(13) 0.1273(15) Uani 1 1 d . . .
C1 C 0.3464(3) 1.03638(18) 0.22457(10) 0.0332(6) Uani 1 1 d . . .
H1 H 0.3213 1.0528 0.1973 0.040 Uiso 1 1 calc R . .
C2 C 0.3687(3) 1.09614(18) 0.24504(10) 0.0324(6) Uani 1 1 d . . .
C3 C 0.4070(3) 1.07216(18) 0.28631(10) 0.0330(6) Uani 1 1 d . . .
C4 C 0.4214(3) 0.98854(18) 0.30574(10) 0.0320(6) Uani 1 1 d . . .
H4 H 0.4468 0.9728 0.3330 0.038 Uiso 1 1 calc R . .
C5 C 0.4435(3) 0.81307(18) 0.34891(9) 0.0303(6) Uani 1 1 d . A .
H5 H 0.4517 0.8538 0.3641 0.036 Uiso 1 1 calc R . .
C6 C 0.4597(3) 0.72959(19) 0.36886(9) 0.0312(6) Uani 1 1 d . . .
C7 C 0.4495(3) 0.66731(17) 0.34618(10) 0.0317(6) Uani 1 1 d . A .
C8 C 0.4211(3) 0.69143(17) 0.30427(9) 0.0311(6) Uani 1 1 d . . .
H8 H 0.4147 0.6501 0.2892 0.037 Uiso 1 1 calc R A .
C9 C 0.3478(2) 0.74082(17) 0.21771(9) 0.0280(6) Uani 1 1 d . A .
H9 H 0.3675 0.6839 0.2293 0.034 Uiso 1 1 calc R . .
C10 C 0.3046(2) 0.76317(17) 0.17862(9) 0.0279(6) Uani 1 1 d . . .
C11 C 0.2705(3) 0.84971(18) 0.16084(9) 0.0300(6) Uani 1 1 d . . .
C12 C 0.2883(3) 0.91002(17) 0.18252(9) 0.0293(6) Uani 1 1 d . . .
H12 H 0.2677 0.9668 0.1708 0.035 Uiso 1 1 calc R . .
C13 C 0.3372(2) 0.88696(16) 0.22209(9) 0.0263(6) Uani 1 1 d . A .
C14 C 0.3607(2) 0.95074(17) 0.24398(9) 0.0274(6) Uani 1 1 d . . .
C15 C 0.3986(2) 0.92675(17) 0.28527(9) 0.0273(6) Uani 1 1 d . A .
C16 C 0.4152(2) 0.83825(17) 0.30636(9) 0.0273(6) Uani 1 1 d . . .
C17 C 0.4016(2) 0.77674(17) 0.28358(9) 0.0275(6) Uani 1 1 d . A .
C18 C 0.3633(2) 0.80141(17) 0.24105(9) 0.0257(5) Uani 1 1 d . . .
C19 C 0.3748(4) 1.2091(2) 0.16669(11) 0.0470(9) Uani 1 1 d . . .
C20 C 0.4824(5) 1.1734(3) 0.14906(14) 0.0672(13) Uani 1 1 d . . .
H20 H 0.5370 1.1389 0.1662 0.081 Uiso 1 1 calc R . .
C21 C 0.5046(6) 1.1915(4) 0.10476(17) 0.0920(19) Uani 1 1 d . . .
H21 H 0.5760 1.1683 0.0922 0.110 Uiso 1 1 calc R . .
C22 C 0.4277(8) 1.2408(4) 0.07950(16) 0.118(3) Uani 1 1 d . . .
H22 H 0.4463 1.2523 0.0500 0.142 Uiso 1 1 calc R . .
C23 C 0.3227(7) 1.2738(3) 0.09698(16) 0.104(3) Uani 1 1 d . . .
H23 H 0.2685 1.3069 0.0793 0.125 Uiso 1 1 calc R . .
C24 C 0.2952(5) 1.2589(2) 0.14073(14) 0.0651(13) Uani 1 1 d . . .
H24 H 0.2232 1.2824 0.1526 0.078 Uiso 1 1 calc R . .
C25 C 0.5033(3) 1.0942(2) 0.35768(11) 0.0414(8) Uani 1 1 d . . .
C26 C 0.4481(4) 1.1084(2) 0.39753(12) 0.0498(9) Uani 1 1 d . . .
H26 H 0.3767 1.1442 0.3996 0.060 Uiso 1 1 calc R . .
C27 C 0.5005(4) 1.0685(3) 0.43438(14) 0.0617(11) Uani 1 1 d . . .
H27 H 0.4662 1.0798 0.4611 0.074 Uiso 1 1 calc R . .
C28 C 0.6007(4) 1.0136(3) 0.43123(14) 0.0607(11) Uani 1 1 d . . .
H28 H 0.6332 0.9849 0.4561 0.073 Uiso 1 1 calc R . .
C29 C 0.6556(4) 0.9989(2) 0.39274(15) 0.0598(11) Uani 1 1 d . . .
H29 H 0.7252 0.9608 0.3915 0.072 Uiso 1 1 calc R . .
C30 C 0.6084(4) 1.0408(2) 0.35460(13) 0.0520(9) Uani 1 1 d . . .
H30 H 0.6471 1.0326 0.3280 0.062 Uiso 1 1 calc R . .
C31 C 0.3917(3) 0.7763(2) 0.44823(10) 0.0411(8) Uani 1 1 d . . .
C32 C 0.4176(4) 0.8503(2) 0.45445(12) 0.0502(9) Uani 1 1 d . A .
H32 H 0.4907 0.8605 0.4462 0.060 Uiso 1 1 calc R . .
C33 C 0.3350(4) 0.9082(3) 0.47283(15) 0.0695(12) Uani 1 1 d . . .
H33 H 0.3518 0.9580 0.4773 0.083 Uiso 1 1 calc R A .
C34 C 0.2274(5) 0.8925(4) 0.48462(15) 0.0794(15) Uani 1 1 d . A .
H34 H 0.1710 0.9326 0.4964 0.095 Uiso 1 1 calc R . .
C35 C 0.2018(4) 0.8187(4) 0.47932(15) 0.0833(16) Uani 1 1 d . . .
H35 H 0.1288 0.8085 0.4881 0.100 Uiso 1 1 calc R A .
C36 C 0.2834(4) 0.7599(3) 0.46116(13) 0.0628(11) Uani 1 1 d . A .
H36 H 0.2665 0.7096 0.4576 0.075 Uiso 1 1 calc R . .
C37 C 0.3526(4) 0.5537(2) 0.40640(11) 0.0479(9) Uani 1 1 d . . .
C38 C 0.2458(4) 0.6008(3) 0.39897(15) 0.0637(11) Uani 1 1 d . . .
H38 H 0.2350 0.6378 0.3732 0.076 Uiso 1 1 calc R . .
C39 C 0.1527(5) 0.5934(4) 0.43010(19) 0.0871(17) Uani 1 1 d . . .
H39 H 0.0811 0.6272 0.4255 0.104 Uiso 1 1 calc R . .
C40 C 0.1676(7) 0.5365(4) 0.4672(2) 0.106(2) Uani 1 1 d . . .
H40 H 0.1061 0.5308 0.4878 0.128 Uiso 1 1 calc R . .
C41 C 0.2735(7) 0.4881(4) 0.47368(18) 0.109(2) Uani 1 1 d . . .
H41 H 0.2826 0.4482 0.4985 0.131 Uiso 1 1 calc R . .
C42 C 0.3688(6) 0.4966(3) 0.44422(14) 0.0800(16) Uani 1 1 d . . .
H42 H 0.4410 0.4650 0.4498 0.096 Uiso 1 1 calc R . .
C43 C 0.1481(3) 0.68889(18) 0.15213(10) 0.0329(6) Uani 1 1 d . . .
C44 C 0.1067(3) 0.6780(2) 0.11590(11) 0.0418(7) Uani 1 1 d . . .
H44 H 0.1557 0.6699 0.0912 0.050 Uiso 1 1 calc R . .
C45 C -0.0088(3) 0.6790(3) 0.11656(14) 0.0528(9) Uani 1 1 d . . .
H45 H -0.0372 0.6704 0.0925 0.063 Uiso 1 1 calc R . .
C46 C -0.0807(3) 0.6928(3) 0.15269(15) 0.0585(10) Uani 1 1 d . . .
H46 H -0.1582 0.6939 0.1531 0.070 Uiso 1 1 calc R . .
C47 C -0.0394(4) 0.7049(3) 0.18789(15) 0.0633(11) Uani 1 1 d . . .
H47 H -0.0893 0.7147 0.2122 0.076 Uiso 1 1 calc R . .
C48 C 0.0752(3) 0.7029(3) 0.18840(13) 0.0515(9) Uani 1 1 d . . .
H48 H 0.1028 0.7109 0.2128 0.062 Uiso 1 1 calc R . .
C49 C 0.2042(3) 0.9819(2) 0.09321(11) 0.0398(7) Uani 1 1 d . . .
C50 C 0.1086(5) 1.0405(3) 0.10189(15) 0.0755(14) Uani 1 1 d . . .
H50 H 0.0473 1.0231 0.1194 0.091 Uiso 1 1 calc R . .
C51 C 0.1005(6) 1.1242(3) 0.08554(18) 0.096(2) Uani 1 1 d . . .
H51 H 0.0353 1.1633 0.0927 0.115 Uiso 1 1 calc R . .
C52 C 0.1873(7) 1.1497(3) 0.0590(2) 0.106(3) Uani 1 1 d . . .
H52 H 0.1805 1.2062 0.0466 0.127 Uiso 1 1 calc R . .
C53 C 0.2847(6) 1.0933(4) 0.0503(2) 0.116(3) Uani 1 1 d . . .
H53 H 0.3454 1.1114 0.0326 0.139 Uiso 1 1 calc R . .
C54 C 0.2937(4) 1.0092(3) 0.06769(18) 0.0778(15) Uani 1 1 d . . .
H54 H 0.3610 0.9707 0.0621 0.093 Uiso 1 1 calc R . .
C55 C 0.7129(3) 0.44945(18) 0.27323(10) 0.0324(6) Uani 1 1 d . A .
H55 H 0.7422 0.4351 0.2998 0.039 Uiso 1 1 calc R . .
C56 C 0.6879(3) 0.38664(17) 0.25507(10) 0.0329(6) Uani 1 1 d . . .
C57 C 0.6419(3) 0.40786(18) 0.21530(10) 0.0341(6) Uani 1 1 d . . .
C58 C 0.6285(3) 0.49066(18) 0.19437(10) 0.0337(6) Uani 1 1 d . . .
H58 H 0.6017 0.5043 0.1674 0.040 Uiso 1 1 calc R . .
C59 C 0.6128(3) 0.66199(18) 0.14597(9) 0.0319(6) Uani 1 1 d . A .
H59 H 0.6110 0.6190 0.1312 0.038 Uiso 1 1 calc R . .
C60 C 0.5922(2) 0.74434(18) 0.12493(9) 0.0305(6) Uani 1 1 d . . .
C61 C 0.5912(3) 0.81050(18) 0.14754(10) 0.0312(6) Uani 1 1 d . . .
C62 C 0.6190(2) 0.79104(17) 0.18915(9) 0.0288(6) Uani 1 1 d . . .
H62 H 0.6212 0.8345 0.2035 0.035 Uiso 1 1 calc R . .
C63 C 0.6964(2) 0.74945(18) 0.27522(9) 0.0292(6) Uani 1 1 d . A .
H63 H 0.6732 0.8058 0.2631 0.035 Uiso 1 1 calc R . .
C64 C 0.7418(2) 0.72968(18) 0.31427(10) 0.0303(6) Uani 1 1 d . . .
C65 C 0.7798(3) 0.64440(18) 0.33274(10) 0.0325(6) Uani 1 1 d . A .
C66 C 0.7659(3) 0.58192(18) 0.31206(10) 0.0339(6) Uani 1 1 d . . .
H66 H 0.7903 0.5258 0.3243 0.041 Uiso 1 1 calc R A .
C67 C 0.7165(2) 0.60036(17) 0.27327(9) 0.0278(6) Uani 1 1 d . A .
C68 C 0.6953(2) 0.53395(17) 0.25274(9) 0.0287(6) Uani 1 1 d . . .
C69 C 0.6536(3) 0.55438(17) 0.21220(9) 0.0295(6) Uani 1 1 d . A .
C70 C 0.6365(2) 0.64131(17) 0.18922(9) 0.0282(6) Uani 1 1 d . . .
C71 C 0.6443(2) 0.70711(17) 0.21067(9) 0.0269(6) Uani 1 1 d . A .
C72 C 0.6847(2) 0.68581(17) 0.25338(9) 0.0265(6) Uani 1 1 d . . .
C73 C 0.6466(3) 0.28651(19) 0.33478(11) 0.0420(8) Uani 1 1 d . . .
C74 C 0.5367(4) 0.3314(2) 0.34149(13) 0.0509(9) Uani 1 1 d . . .
H74 H 0.4992 0.3641 0.3184 0.061 Uiso 1 1 calc R . .
C75 C 0.4822(5) 0.3278(3) 0.38281(14) 0.0655(12) Uani 1 1 d . . .
H75 H 0.4085 0.3590 0.3875 0.079 Uiso 1 1 calc R . .
C76 C 0.5362(5) 0.2787(3) 0.41684(15) 0.0736(14) Uani 1 1 d . . .
H76 H 0.4987 0.2759 0.4444 0.088 Uiso 1 1 calc R . .
C77 C 0.6444(5) 0.2340(3) 0.41026(14) 0.0743(15) Uani 1 1 d . . .
H77 H 0.6803 0.2005 0.4335 0.089 Uiso 1 1 calc R . .
C78 C 0.7029(4) 0.2375(2) 0.36916(14) 0.0611(11) Uani 1 1 d . . .
H78 H 0.7777 0.2077 0.3649 0.073 Uiso 1 1 calc R . .
C79 C 0.4785(3) 0.39094(19) 0.16797(11) 0.0409(8) Uani 1 1 d . . .
C80 C 0.4807(4) 0.4126(2) 0.12383(13) 0.0544(10) Uani 1 1 d . . .
H80 H 0.5474 0.3977 0.1061 0.065 Uiso 1 1 calc R . .
C81 C 0.3802(5) 0.4574(3) 0.10663(17) 0.0770(16) Uani 1 1 d . . .
H81 H 0.3800 0.4729 0.0770 0.092 Uiso 1 1 calc R . .
C82 C 0.2831(5) 0.4786(3) 0.1321(2) 0.0841(18) Uani 1 1 d . . .
H82 H 0.2166 0.5079 0.1200 0.101 Uiso 1 1 calc R . .
C83 C 0.2822(4) 0.4568(3) 0.1760(2) 0.0768(15) Uani 1 1 d . . .
H83 H 0.2150 0.4718 0.1934 0.092 Uiso 1 1 calc R . .
C84 C 0.3799(3) 0.4130(2) 0.19451(14) 0.0518(9) Uani 1 1 d . . .
H84 H 0.3795 0.3985 0.2242 0.062 Uiso 1 1 calc R . .
C85 C 0.6449(3) 0.6829(2) 0.04768(10) 0.0403(7) Uani 1 1 d . . .
C86 C 0.7571(4) 0.6826(3) 0.03240(12) 0.0565(10) Uani 1 1 d . . .
H86 H 0.7905 0.7264 0.0354 0.068 Uiso 1 1 calc R . .
C87 C 0.8209(4) 0.6161(3) 0.01222(15) 0.0749(14) Uani 1 1 d . . .
H87 H 0.8972 0.6150 0.0022 0.090 Uiso 1 1 calc R . .
C88 C 0.7695(5) 0.5520(3) 0.00722(15) 0.0789(16) Uani 1 1 d . . .
H88 H 0.8118 0.5078 -0.0062 0.095 Uiso 1 1 calc R . .
C89 C 0.6562(4) 0.5531(3) 0.02192(14) 0.0640(12) Uani 1 1 d . . .
H89 H 0.6218 0.5104 0.0180 0.077 Uiso 1 1 calc R . .
C90 C 0.5941(4) 0.6184(2) 0.04258(12) 0.0487(9) Uani 1 1 d . . .
H90 H 0.5182 0.6190 0.0530 0.058 Uiso 1 1 calc R . .
C91 C 0.6707(3) 0.9374(2) 0.08897(11) 0.0415(8) Uani 1 1 d . . .
C92 C 0.6517(5) 1.0092(3) 0.05721(14) 0.0719(14) Uani 1 1 d . . .
H92 H 0.5784 1.0416 0.0545 0.086 Uiso 1 1 calc R . .
C93 C 0.7428(7) 1.0313(4) 0.0300(2) 0.117(3) Uani 1 1 d . . .
H93 H 0.7316 1.0798 0.0094 0.140 Uiso 1 1 calc R . .
C94 C 0.8482(7) 0.9829(4) 0.0333(3) 0.127(3) Uani 1 1 d . . .
H94 H 0.9086 0.9985 0.0144 0.152 Uiso 1 1 calc R . .
C95 C 0.8694(5) 0.9113(4) 0.0635(2) 0.107(2) Uani 1 1 d . . .
H95 H 0.9430 0.8789 0.0653 0.128 Uiso 1 1 calc R . .
C96 C 0.7778(4) 0.8880(3) 0.09164(16) 0.0656(12) Uani 1 1 d . . .
H96 H 0.7898 0.8392 0.1121 0.079 Uiso 1 1 calc R . .
C97 C 0.8913(3) 0.8139(2) 0.33824(12) 0.0417(8) Uani 1 1 d . . .
C98 C 0.9375(3) 0.8172(3) 0.37454(14) 0.0546(10) Uani 1 1 d . A .
H98 H 0.8927 0.8160 0.4007 0.065 Uiso 1 1 calc R . .
C99 C 1.0518(4) 0.8222(3) 0.37210(19) 0.0757(14) Uani 1 1 d . . .
H99 H 1.0839 0.8245 0.3966 0.091 Uiso 1 1 calc R A .
C100 C 1.1166(4) 0.8238(4) 0.3331(2) 0.0866(18) Uani 1 1 d . A .
H100 H 1.1928 0.8276 0.3313 0.104 Uiso 1 1 calc R . .
C101 C 1.0704(4) 0.8199(4) 0.29702(19) 0.0850(17) Uani 1 1 d . . .
H101 H 1.1159 0.8197 0.2710 0.102 Uiso 1 1 calc R A .
C102 C 0.9556(4) 0.8161(3) 0.29869(15) 0.0646(12) Uani 1 1 d . A .
H102 H 0.9232 0.8151 0.2740 0.077 Uiso 1 1 calc R . .
C103 C 0.8526(3) 0.5146(2) 0.39872(11) 0.0441(8) Uani 1 1 d . . .
C104 C 0.9573(4) 0.4597(3) 0.39606(18) 0.0751(14) Uani 1 1 d . A .
H104 H 1.0228 0.4803 0.3851 0.090 Uiso 1 1 calc R . .
C105 C 0.9648(6) 0.3750(3) 0.4095(2) 0.102(2) Uani 1 1 d . . .
H105 H 1.0355 0.3382 0.4082 0.122 Uiso 1 1 calc R A .
C106 C 0.8668(5) 0.3440(3) 0.42500(19) 0.0877(17) Uani 1 1 d . A .
H106 H 0.8712 0.2861 0.4326 0.105 Uiso 1 1 calc R . .
C107 C 0.7633(5) 0.3989(3) 0.42912(19) 0.0799(15) Uani 1 1 d . . .
H107 H 0.6983 0.3785 0.4411 0.096 Uiso 1 1 calc R A .
C108 C 0.7560(4) 0.4845(3) 0.41552(15) 0.0627(12) Uani 1 1 d . A .
H108 H 0.6857 0.5216 0.4177 0.075 Uiso 1 1 calc R . .
C131 C 0.1128(7) 0.3841(6) 0.3003(3) 0.136(3) Uani 1 1 d . . .
C132 C 0.0414(6) 0.4606(7) 0.2820(2) 0.147(4) Uani 1 1 d . . .
H132 H -0.0240 0.4578 0.2705 0.177 Uiso 1 1 calc R . .
C133 C 0.0665(7) 0.5392(7) 0.2810(3) 0.155(4) Uani 1 1 d . . .
H133 H 0.0166 0.5881 0.2701 0.186 Uiso 1 1 calc R . .
C134 C 0.1631(7) 0.5442(6) 0.2958(2) 0.130(3) Uani 1 1 d . . .
H134 H 0.1799 0.5968 0.2949 0.156 Uiso 1 1 calc R . .
C135 C 0.2363(6) 0.4735(5) 0.3120(3) 0.118(2) Uani 1 1 d . . .
H135 H 0.3031 0.4786 0.3218 0.142 Uiso 1 1 calc R . .
C136 C 0.2138(6) 0.3922(5) 0.3146(2) 0.118(2) Uani 1 1 d . . .
H136 H 0.2656 0.3445 0.3257 0.141 Uiso 1 1 calc R . .
C137 C 0.0876(9) 0.2974(7) 0.3043(4) 0.180(5) Uani 1 1 d . . .
H13A H 0.1580 0.2569 0.3017 0.270 Uiso 1 1 calc R . .
H13B H 0.0421 0.2971 0.2819 0.270 Uiso 1 1 calc R . .
H13C H 0.0466 0.2831 0.3317 0.270 Uiso 1 1 calc R . .
C141 C 0.9451(6) 0.3137(4) 0.1680(2) 0.102(2) Uani 1 1 d . . .
C142 C 0.8817(6) 0.3303(5) 0.1332(2) 0.104(2) Uani 1 1 d . . .
H142 H 0.8577 0.2871 0.1245 0.124 Uiso 1 1 calc R . .
C143 C 0.8542(7) 0.4139(5) 0.1112(2) 0.121(2) Uani 1 1 d . . .
H143 H 0.8125 0.4245 0.0876 0.145 Uiso 1 1 calc R . .
C144 C 0.8852(7) 0.4787(5) 0.1228(2) 0.108(2) Uani 1 1 d . . .
H144 H 0.8664 0.5332 0.1076 0.130 Uiso 1 1 calc R . .
C145 C 0.9473(6) 0.4609(4) 0.1586(2) 0.105(2) Uani 1 1 d . . .
H145 H 0.9686 0.5044 0.1682 0.126 Uiso 1 1 calc R . .
C146 C 0.9758(6) 0.3815(4) 0.1792(3) 0.112(2) Uani 1 1 d . . .
H146 H 1.0189 0.3715 0.2024 0.134 Uiso 1 1 calc R . .
C147 C 0.9725(10) 0.2292(6) 0.1910(3) 0.176(4) Uani 1 1 d . . .
H14A H 0.9403 0.1927 0.1784 0.264 Uiso 1 1 calc R . .
H14B H 0.9415 0.2281 0.2205 0.264 Uiso 1 1 calc R . .
H14C H 1.0539 0.2103 0.1897 0.264 Uiso 1 1 calc R . .
C112 C 0.9388(6) 0.0504(4) 0.3543(2) 0.105(2) Uani 1 1 d . . .
H112 H 0.8750 0.0463 0.3422 0.126 Uiso 1 1 calc R . .
C111 C 1.0344(6) 0.0588(4) 0.3297(3) 0.110(2) Uani 1 1 d . . .
C113 C 0.9337(6) 0.0477(5) 0.3989(3) 0.116(2) Uani 1 1 d . . .
H113 H 0.8658 0.0418 0.4157 0.140 Uiso 1 1 calc R . .
C117 C 1.0392(9) 0.0611(6) 0.2821(3) 0.165(4) Uani 1 1 d . . .
H11A H 1.0835 0.0086 0.2748 0.247 Uiso 1 1 calc R . .
H11B H 1.0741 0.1066 0.2669 0.247 Uiso 1 1 calc R . .
H11C H 0.9632 0.0694 0.2741 0.247 Uiso 1 1 calc R . .
C114 C 1.0216(6) 0.0530(8) 0.4176(3) 0.182(5) Uani 1 1 d . . .
H114 H 1.0162 0.0535 0.4470 0.219 Uiso 1 1 calc R . .
C116 C 1.1243(7) 0.0661(9) 0.3493(4) 0.219(7) Uani 1 1 d . . .
H116 H 1.1902 0.0772 0.3325 0.263 Uiso 1 1 calc R . .
C115 C 1.1207(8) 0.0578(9) 0.3921(4) 0.234(7) Uani 1 1 d . . .
H115 H 1.1869 0.0553 0.4045 0.281 Uiso 1 1 calc R . .

loop_
_atom_site_aniso_label
_atom_site_aniso_U_11
_atom_site_aniso_U_22
_atom_site_aniso_U_33
_atom_site_aniso_U_23
_atom_site_aniso_U_13
_atom_site_aniso_U_12
Ag1 0.0714(2) 0.03384(14) 0.05193(17) -0.00612(11) -0.00514(14) -0.02534(13)
Ag2 0.04473(16) 0.06607(19) 0.04501(16) -0.01885(13) -0.00645(12) -0.01608(13)
Ag3 0.04611(16) 0.06055(18) 0.04023(15) -0.01813(12) -0.00611(12) -0.01322(13)
S1 0.0747(6) 0.0246(3) 0.0357(4) -0.0043(3) -0.0093(4) -0.0135(4)
S2 0.0588(5) 0.0278(4) 0.0345(4) -0.0079(3) -0.0094(4) -0.0147(3)
S3 0.0487(5) 0.0374(4) 0.0337(4) 0.0018(3) -0.0142(3) -0.0182(4)
S4 0.0573(5) 0.0284(4) 0.0432(5) 0.0019(3) -0.0138(4) -0.0096(4)
S5 0.0322(4) 0.0291(3) 0.0363(4) -0.0107(3) -0.0056(3) -0.0098(3)
S6 0.0437(4) 0.0326(4) 0.0361(4) -0.0063(3) -0.0147(3) -0.0090(3)
S7 0.0537(5) 0.0232(3) 0.0495(5) -0.0050(3) -0.0114(4) -0.0076(3)
S8 0.0531(5) 0.0282(4) 0.0407(4) -0.0094(3) -0.0067(4) -0.0155(3)
S9 0.0456(5) 0.0364(4) 0.0311(4) 0.0017(3) -0.0088(3) -0.0176(3)
S10 0.0403(4) 0.0297(4) 0.0421(4) 0.0025(3) -0.0018(3) -0.0039(3)
S11 0.0315(4) 0.0302(3) 0.0412(4) -0.0137(3) -0.0060(3) -0.0076(3)
S12 0.0490(5) 0.0359(4) 0.0447(5) -0.0108(3) -0.0214(4) -0.0048(3)
S1A 0.0642(6) 0.0366(4) 0.0571(6) -0.0107(4) 0.0072(5) -0.0102(4)
O1A 0.205(5) 0.055(2) 0.072(2) -0.0149(17) 0.002(3) 0.030(3)
O2A 0.083(3) 0.147(4) 0.070(2) -0.021(2) -0.008(2) -0.003(2)
O3A 0.199(5) 0.101(3) 0.103(3) -0.033(3) 0.019(3) -0.097(3)
C1A 0.142(7) 0.116(5) 0.084(4) -0.042(4) 0.028(4) -0.054(5)
F1A 0.179(5) 0.458(12) 0.154(4) -0.149(6) 0.107(4) -0.225(7)
F2A 0.186(5) 0.181(5) 0.179(5) -0.075(4) 0.063(4) 0.049(4)
F3A 0.205(5) 0.159(4) 0.057(2) -0.034(2) 0.023(2) -0.066(3)
S2A 0.0595(9) 0.0516(8) 0.0386(7) -0.0127(6) -0.0004(6) -0.0175(7)
O4A 0.077(4) 0.107(4) 0.054(3) -0.039(3) -0.032(3) 0.005(3)
O5A 0.066(3) 0.091(4) 0.055(3) -0.014(3) 0.011(2) -0.041(3)
O6A 0.087(4) 0.059(3) 0.081(4) -0.021(3) 0.010(3) -0.006(3)
C2A 0.046(3) 0.057(3) 0.042(3) -0.014(2) -0.005(2) -0.009(3)
F4A 0.066(2) 0.062(2) 0.092(3) -0.033(2) -0.012(2) 0.0019(19)
F5A 0.047(2) 0.073(2) 0.104(3) -0.006(2) -0.028(2) -0.0105(18)
F6A 0.120(4) 0.079(3) 0.062(3) -0.001(2) 0.016(2) -0.039(3)
S2AA 0.262(10) 0.096(4) 0.030(2) -0.019(2) -0.029(3) 0.048(5)
O4AA 0.196(17) 0.148(13) 0.035(6) 0.002(7) 0.010(8) 0.010(12)
O5AA 0.171(18) 0.26(2) 0.124(13) -0.128(16) -0.008(12) -0.051(16)
O6AA 0.15(2) 0.25(3) 0.27(3) 0.01(2) -0.03(2) 0.08(2)
C2AA 0.47(8) 0.13(3) 0.27(5) 0.13(3) -0.24(6) -0.01(4)
F4AA 0.142(16) 0.34(3) 0.48(4) -0.17(3) -0.02(2) -0.14(2)
F5AA 0.30(3) 0.45(4) 0.28(3) 0.27(3) -0.22(2) -0.26(3)
F6AA 0.133(15) 0.136(16) 0.44(4) 0.001(19) -0.08(2) 0.028(12)
S3A 0.0898(8) 0.0574(6) 0.0368(5) -0.0142(4) -0.0067(5) -0.0044(5)
O7A 0.104(3) 0.073(2) 0.0599(19) -0.0292(16) -0.0292(18) -0.0060(18)
O8A 0.126(3) 0.082(2) 0.0542(19) -0.0311(17) 0.0226(19) -0.037(2)
O9A 0.124(3) 0.072(2) 0.0513(19) 0.0019(15) 0.0115(19) 0.014(2)
C3A 0.090(4) 0.097(4) 0.068(3) -0.003(3) -0.021(3) -0.020(3)
F7A 0.161(4) 0.117(3) 0.098(3) 0.023(2) -0.075(3) -0.029(3)
F8A 0.124(3) 0.155(4) 0.170(4) -0.010(3) -0.047(3) -0.066(3)
F9A 0.116(3) 0.123(3) 0.113(3) -0.027(2) -0.007(2) 0.040(2)
C1 0.0455(18) 0.0265(14) 0.0295(15) -0.0035(11) -0.0051(13) -0.0113(13)
C2 0.0403(17) 0.0278(14) 0.0312(15) -0.0046(11) -0.0033(13) -0.0117(12)
C3 0.0444(18) 0.0280(14) 0.0304(15) -0.0074(11) -0.0010(13) -0.0151(13)
C4 0.0423(17) 0.0283(14) 0.0287(15) -0.0050(11) -0.0025(12) -0.0143(12)
C5 0.0325(15) 0.0322(14) 0.0309(15) -0.0040(11) -0.0041(12) -0.0165(12)
C6 0.0323(15) 0.0356(15) 0.0283(14) -0.0017(11) -0.0053(12) -0.0142(12)
C7 0.0345(16) 0.0255(13) 0.0356(16) 0.0013(11) -0.0063(12) -0.0109(12)
C8 0.0377(16) 0.0267(13) 0.0321(15) -0.0062(11) -0.0052(12) -0.0111(12)
C9 0.0292(14) 0.0238(12) 0.0324(15) -0.0042(11) -0.0025(11) -0.0090(11)
C10 0.0289(14) 0.0265(13) 0.0320(15) -0.0085(11) -0.0037(11) -0.0097(11)
C11 0.0326(15) 0.0313(14) 0.0284(14) -0.0048(11) -0.0073(12) -0.0087(12)
C12 0.0326(15) 0.0264(13) 0.0302(15) -0.0049(11) -0.0054(12) -0.0074(11)
C13 0.0281(14) 0.0239(12) 0.0293(14) -0.0056(10) -0.0031(11) -0.0093(11)
C14 0.0305(15) 0.0257(13) 0.0284(14) -0.0056(10) -0.0004(11) -0.0110(11)
C15 0.0299(14) 0.0273(13) 0.0269(14) -0.0047(10) -0.0002(11) -0.0116(11)
C16 0.0278(14) 0.0276(13) 0.0291(14) -0.0040(11) -0.0031(11) -0.0118(11)
C17 0.0270(14) 0.0285(13) 0.0290(14) -0.0039(11) -0.0012(11) -0.0119(11)
C18 0.0239(13) 0.0266(13) 0.0280(14) -0.0053(10) -0.0016(11) -0.0082(10)
C19 0.083(3) 0.0316(16) 0.0337(17) -0.0029(13) -0.0122(17) -0.0256(17)
C20 0.102(4) 0.057(2) 0.052(2) -0.0193(19) 0.011(2) -0.038(2)
C21 0.148(6) 0.082(4) 0.063(3) -0.029(3) 0.025(3) -0.065(4)
C22 0.256(10) 0.091(4) 0.036(3) -0.012(3) 0.000(4) -0.102(6)
C23 0.216(8) 0.072(3) 0.050(3) 0.016(2) -0.061(4) -0.074(4)
C24 0.110(4) 0.0382(19) 0.057(2) 0.0026(17) -0.037(3) -0.027(2)
C25 0.058(2) 0.0316(15) 0.0420(18) -0.0072(13) -0.0108(16) -0.0196(15)
C26 0.062(2) 0.051(2) 0.042(2) -0.0065(16) -0.0071(17) -0.0239(18)
C27 0.074(3) 0.069(3) 0.044(2) -0.0028(19) -0.009(2) -0.024(2)
C28 0.088(3) 0.053(2) 0.051(2) -0.0073(18) -0.023(2) -0.027(2)
C29 0.067(3) 0.0404(19) 0.076(3) -0.0167(19) -0.025(2) -0.0011(18)
C30 0.066(3) 0.0433(19) 0.054(2) -0.0196(16) -0.0153(19) -0.0094(18)
C31 0.047(2) 0.0531(19) 0.0243(15) 0.0009(13) -0.0063(13) -0.0183(16)
C32 0.053(2) 0.062(2) 0.0386(19) -0.0110(16) -0.0020(16) -0.0167(18)
C33 0.074(3) 0.073(3) 0.060(3) -0.028(2) 0.003(2) -0.003(2)
C34 0.069(3) 0.105(4) 0.052(3) -0.025(3) 0.005(2) 0.010(3)
C35 0.048(3) 0.148(5) 0.056(3) -0.018(3) 0.004(2) -0.029(3)
C36 0.052(2) 0.097(3) 0.048(2) -0.013(2) 0.0060(18) -0.039(2)
C37 0.076(3) 0.0367(17) 0.0387(18) -0.0023(14) -0.0059(17) -0.0306(18)
C38 0.062(3) 0.079(3) 0.058(3) -0.005(2) -0.002(2) -0.039(2)
C39 0.074(3) 0.109(4) 0.097(4) -0.029(3) 0.013(3) -0.058(3)
C40 0.140(6) 0.109(5) 0.086(4) -0.025(4) 0.047(4) -0.085(5)
C41 0.174(7) 0.079(4) 0.064(3) 0.008(3) 0.026(4) -0.046(4)
C42 0.133(5) 0.050(2) 0.047(2) 0.0043(19) 0.006(3) -0.019(3)
C43 0.0316(15) 0.0283(14) 0.0423(17) -0.0090(12) -0.0005(13) -0.0123(12)
C44 0.0359(18) 0.0491(19) 0.0436(19) -0.0100(15) -0.0068(14) -0.0116(15)
C45 0.0369(19) 0.064(2) 0.065(3) -0.0137(19) -0.0123(18) -0.0175(17)
C46 0.0348(19) 0.063(2) 0.079(3) -0.012(2) -0.0017(19) -0.0153(18)
C47 0.044(2) 0.077(3) 0.074(3) -0.029(2) 0.018(2) -0.024(2)
C48 0.043(2) 0.067(2) 0.054(2) -0.0292(19) 0.0095(17) -0.0249(18)
C49 0.053(2) 0.0333(15) 0.0361(17) -0.0007(13) -0.0226(15) -0.0087(14)
C50 0.097(4) 0.052(2) 0.062(3) -0.006(2) -0.007(3) 0.014(2)
C51 0.142(6) 0.052(3) 0.076(4) -0.006(2) -0.039(4) 0.026(3)
C52 0.168(7) 0.050(3) 0.112(5) 0.018(3) -0.086(5) -0.033(4)
C53 0.103(5) 0.089(4) 0.155(6) 0.049(4) -0.047(5) -0.058(4)
C54 0.057(3) 0.062(3) 0.109(4) 0.017(3) -0.020(3) -0.021(2)
C55 0.0400(17) 0.0286(14) 0.0320(15) -0.0062(11) -0.0073(13) -0.0104(12)
C56 0.0391(17) 0.0234(13) 0.0380(16) -0.0029(11) -0.0042(13) -0.0116(12)
C57 0.0411(17) 0.0295(14) 0.0366(16) -0.0085(12) -0.0038(13) -0.0148(13)
C58 0.0458(18) 0.0311(14) 0.0283(15) -0.0035(11) -0.0057(13) -0.0164(13)
C59 0.0372(16) 0.0308(14) 0.0318(15) -0.0030(11) -0.0032(12) -0.0173(12)
C60 0.0288(15) 0.0357(15) 0.0295(15) -0.0014(11) -0.0033(12) -0.0150(12)
C61 0.0318(15) 0.0287(14) 0.0328(15) -0.0001(11) -0.0019(12) -0.0105(12)
C62 0.0286(14) 0.0258(13) 0.0334(15) -0.0033(11) -0.0030(12) -0.0096(11)
C63 0.0273(14) 0.0277(13) 0.0340(15) -0.0065(11) -0.0009(11) -0.0087(11)
C64 0.0285(15) 0.0299(14) 0.0366(16) -0.0113(12) -0.0036(12) -0.0091(11)
C65 0.0324(16) 0.0329(14) 0.0348(16) -0.0100(12) -0.0083(12) -0.0055(12)
C66 0.0372(17) 0.0269(14) 0.0384(17) -0.0057(12) -0.0100(13) -0.0044(12)
C67 0.0291(14) 0.0242(13) 0.0316(15) -0.0080(11) -0.0025(11) -0.0058(11)
C68 0.0298(15) 0.0258(13) 0.0336(15) -0.0065(11) -0.0034(12) -0.0103(11)
C69 0.0314(15) 0.0287(14) 0.0301(15) -0.0049(11) -0.0013(12) -0.0105(11)
C70 0.0292(14) 0.0288(13) 0.0296(14) -0.0039(11) -0.0011(11) -0.0141(11)
C71 0.0237(13) 0.0268(13) 0.0318(14) -0.0051(11) 0.0009(11) -0.0108(11)
C72 0.0277(14) 0.0270(13) 0.0269(14) -0.0057(10) -0.0009(11) -0.0102(11)
C73 0.063(2) 0.0260(14) 0.0424(18) -0.0019(13) -0.0144(16) -0.0172(15)
C74 0.071(3) 0.0342(17) 0.048(2) -0.0047(15) -0.0089(19) -0.0124(17)
C75 0.089(3) 0.050(2) 0.058(3) -0.0116(19) 0.009(2) -0.024(2)
C76 0.118(4) 0.067(3) 0.048(2) -0.003(2) -0.007(3) -0.053(3)
C77 0.115(4) 0.069(3) 0.049(2) 0.020(2) -0.036(3) -0.048(3)
C78 0.083(3) 0.046(2) 0.058(2) 0.0109(18) -0.030(2) -0.025(2)
C79 0.056(2) 0.0279(15) 0.0458(19) -0.0068(13) -0.0165(16) -0.0168(14)
C80 0.083(3) 0.0412(19) 0.047(2) -0.0094(16) -0.018(2) -0.0202(19)
C81 0.124(5) 0.048(2) 0.074(3) -0.001(2) -0.058(3) -0.025(3)
C82 0.091(4) 0.043(2) 0.132(5) -0.021(3) -0.062(4) -0.005(2)
C83 0.063(3) 0.045(2) 0.132(5) -0.035(3) -0.022(3) -0.007(2)
C84 0.054(2) 0.0391(18) 0.068(3) -0.0166(17) -0.0085(19) -0.0133(16)
C85 0.0418(18) 0.0476(18) 0.0282(16) 0.0020(13) -0.0060(13) -0.0080(15)
C86 0.052(2) 0.071(3) 0.045(2) -0.0018(18) 0.0012(17) -0.019(2)
C87 0.060(3) 0.091(4) 0.059(3) -0.006(2) 0.007(2) 0.001(3)
C88 0.097(4) 0.072(3) 0.052(3) -0.016(2) -0.009(3) 0.020(3)
C89 0.085(3) 0.049(2) 0.058(3) -0.0144(19) -0.017(2) -0.002(2)
C90 0.058(2) 0.0441(19) 0.045(2) -0.0079(15) -0.0108(17) -0.0097(17)
C91 0.053(2) 0.0320(15) 0.0415(18) -0.0077(13) 0.0054(15) -0.0173(15)
C92 0.110(4) 0.041(2) 0.057(3) 0.0033(18) 0.014(3) -0.024(2)
C93 0.173(7) 0.074(4) 0.093(4) 0.008(3) 0.045(5) -0.057(4)
C94 0.119(6) 0.094(4) 0.154(7) -0.018(4) 0.082(5) -0.055(4)
C95 0.072(4) 0.080(4) 0.162(6) -0.028(4) 0.049(4) -0.033(3)
C96 0.048(2) 0.053(2) 0.092(3) -0.006(2) 0.014(2) -0.0199(19)
C97 0.0352(17) 0.0354(16) 0.060(2) -0.0183(15) -0.0033(15) -0.0101(13)
C98 0.041(2) 0.066(2) 0.065(3) -0.024(2) -0.0096(18) -0.0150(18)
C99 0.043(2) 0.090(3) 0.109(4) -0.040(3) -0.026(3) -0.014(2)
C100 0.033(2) 0.104(4) 0.139(5) -0.058(4) 0.004(3) -0.025(2)
C101 0.050(3) 0.116(4) 0.105(4) -0.057(4) 0.029(3) -0.038(3)
C102 0.048(2) 0.086(3) 0.071(3) -0.038(2) 0.009(2) -0.025(2)
C103 0.054(2) 0.0385(17) 0.0418(19) -0.0048(14) -0.0197(16) -0.0060(15)
C104 0.062(3) 0.049(2) 0.099(4) 0.006(2) -0.008(3) 0.003(2)
C105 0.097(4) 0.048(3) 0.132(5) 0.014(3) -0.004(4) 0.015(3)
C106 0.103(4) 0.045(2) 0.108(4) 0.014(3) -0.037(4) -0.008(3)
C107 0.083(4) 0.056(3) 0.106(4) 0.011(3) -0.040(3) -0.028(2)
C108 0.057(3) 0.047(2) 0.087(3) -0.004(2) -0.031(2) -0.0093(19)
C131 0.097(5) 0.207(9) 0.125(6) -0.094(6) 0.022(5) -0.039(6)
C132 0.068(4) 0.252(11) 0.090(5) -0.026(6) -0.011(4) 0.030(6)
C133 0.084(5) 0.203(10) 0.142(7) 0.048(7) -0.005(5) -0.021(6)
C134 0.096(5) 0.171(8) 0.106(6) -0.010(5) 0.007(4) -0.017(5)
C135 0.074(4) 0.128(6) 0.147(7) -0.041(5) -0.013(4) 0.006(4)
C136 0.087(5) 0.146(6) 0.122(6) -0.062(5) -0.023(4) 0.014(4)
C137 0.171(10) 0.194(10) 0.216(11) -0.125(9) 0.023(8) -0.069(8)
C141 0.115(5) 0.083(4) 0.098(5) -0.015(3) 0.020(4) -0.021(4)
C142 0.097(5) 0.121(5) 0.102(5) -0.052(4) 0.014(4) -0.025(4)
C143 0.123(6) 0.144(7) 0.093(5) -0.032(5) -0.013(4) -0.008(5)
C144 0.124(6) 0.098(5) 0.101(5) -0.014(4) -0.019(4) -0.017(4)
C145 0.104(5) 0.097(4) 0.119(6) -0.027(4) -0.019(4) -0.018(4)
C146 0.115(6) 0.094(5) 0.132(6) -0.021(4) -0.046(5) -0.010(4)
C147 0.229(12) 0.142(8) 0.127(7) 0.013(6) 0.009(7) -0.022(8)
C112 0.087(4) 0.096(4) 0.121(5) -0.001(4) 0.007(4) -0.023(3)
C111 0.083(4) 0.092(4) 0.135(6) 0.000(4) 0.019(4) -0.009(3)
C113 0.085(5) 0.119(5) 0.135(6) 0.002(5) -0.011(4) -0.019(4)
C117 0.194(10) 0.131(7) 0.140(8) -0.004(6) 0.066(7) -0.038(6)
C114 0.062(4) 0.304(14) 0.152(8) 0.049(8) -0.024(5) -0.045(6)
C116 0.063(5) 0.360(18) 0.179(10) 0.068(11) 0.014(6) -0.039(7)
C115 0.091(6) 0.42(2) 0.167(10) 0.074(12) -0.042(7) -0.097(10)

loop_
_atom_type_symbol
_atom_type_description
_atom_type_scat_dispersion_real
_atom_type_scat_dispersion_imag
_atom_type_scat_source
C C 0.0033 0.0016 'International Tables Vol C Tables 4.2.6.8 and 6.1.1.4'
H H 0.0000 0.0000 'International Tables Vol C Tables 4.2.6.8 and 6.1.1.4'
O O 0.0106 0.0060 'International Tables Vol C Tables 4.2.6.8 and 6.1.1.4'
F F 0.0171 0.0103 'International Tables Vol C Tables 4.2.6.8 and 6.1.1.4'
S S 0.1246 0.1234 'International Tables Vol C Tables 4.2.6.8 and 6.1.1.4'
Ag Ag -0.8971 1.1015 'International Tables Vol C Tables 4.2.6.8 and 6.1.1.4'

loop_
_geom_angle_atom_site_label_1
_geom_angle_atom_site_label_2
_geom_angle_atom_site_label_3
_geom_angle
_geom_angle_site_symmetry_1
_geom_angle_site_symmetry_3
_geom_angle_publ_flag
O1A Ag1 S2 105.65(12) . 1_545 ?
O1A Ag1 S8 99.35(10) . . ?
S2 Ag1 S8 147.06(3) 1_545 . ?
O1A Ag1 S7 108.80(15) . . ?
S2 Ag1 S7 112.37(3) 1_545 . ?
S8 Ag1 S7 78.37(3) . . ?
O4A Ag2 O4AA 29.4(3) 1_565 . ?
O4A Ag2 S3 105.71(15) 1_565 . ?
O4AA Ag2 S3 131.9(4) . . ?
O4A Ag2 S11 121.68(16) 1_565 . ?
O4AA Ag2 S11 95.4(3) . . ?
S3 Ag2 S11 110.42(3) . . ?
O4A Ag2 S12 130.14(12) 1_565 . ?
O4AA Ag2 S12 114.8(4) . . ?
S3 Ag2 S12 110.99(3) . . ?
S11 Ag2 S12 74.84(3) . . ?
O7A Ag3 S9 99.49(10) . . ?
O7A Ag3 S6 122.13(9) . . ?
S9 Ag3 S6 118.78(3) . . ?
O7A Ag3 S5 134.91(9) . . ?
S9 Ag3 S5 107.32(2) . . ?
S6 Ag3 S5 74.68(2) . . ?
C19 S1 C2 105.46(15) . . ?
C3 S2 C25 104.12(14) . . ?
C3 S2 Ag1 98.86(10) . 1_565 ?
C25 S2 Ag1 112.80(13) . 1_565 ?
C31 S3 C6 100.77(15) . . ?
C31 S3 Ag2 109.03(12) . . ?
C6 S3 Ag2 102.43(10) . . ?
C7 S4 C37 101.42(16) . . ?
C10 S5 C43 102.05(14) . . ?
C10 S5 Ag3 93.55(10) . . ?
C43 S5 Ag3 103.52(11) . . ?
C49 S6 C11 105.18(14) . . ?
C49 S6 Ag3 116.79(13) . . ?
C11 S6 Ag3 95.58(10) . . ?
C56 S7 C73 103.17(15) . . ?
C56 S7 Ag1 101.81(11) . . ?
C73 S7 Ag1 98.44(12) . . ?
C57 S8 C79 100.52(15) . . ?
C57 S8 Ag1 104.12(10) . . ?
C79 S8 Ag1 114.33(12) . . ?
C85 S9 C60 102.56(14) . . ?
C85 S9 Ag3 107.22(12) . . ?
C60 S9 Ag3 102.38(10) . . ?
C91 S10 C61 103.38(15) . . ?
C64 S11 C97 102.21(14) . . ?
C64 S11 Ag2 94.94(10) . . ?
C97 S11 Ag2 105.35(13) . . ?
C103 S12 C65 102.97(15) . . ?
C103 S12 Ag2 119.45(14) . . ?
C65 S12 Ag2 94.12(10) . . ?
O1A S1A O3A 117.3(4) . . ?
O1A S1A O2A 111.1(3) . . ?
O3A S1A O2A 115.3(3) . . ?
O1A S1A C1A 103.8(3) . . ?
O3A S1A C1A 102.8(3) . . ?
O2A S1A C1A 104.6(3) . . ?
S1A O1A Ag1 141.9(3) . . ?
F1A C1A F3A 109.9(6) . . ?
F1A C1A F2A 105.8(8) . . ?
F3A C1A F2A 106.2(6) . . ?
F1A C1A S1A 113.7(5) . . ?
F3A C1A S1A 110.8(6) . . ?
F2A C1A S1A 110.1(5) . . ?
O4A S2A O5A 116.8(3) . . ?
O4A S2A O6A 112.7(3) . . ?
O5A S2A O6A 115.5(3) . . ?
O4A S2A C2A 103.6(3) . . ?
O5A S2A C2A 102.5(3) . . ?
O6A S2A C2A 103.4(3) . . ?
S2A O4A Ag2 116.4(3) . 1_545 ?
F5A C2A F4A 108.1(5) . . ?
F5A C2A F6A 108.9(5) . . ?
F4A C2A F6A 105.9(5) . . ?
F5A C2A S2A 111.6(4) . . ?
F4A C2A S2A 111.0(4) . . ?
F6A C2A S2A 111.1(4) . . ?
O4AA S2AA O5AA 123.5(11) . . ?
O4AA S2AA O6AA 105.8(14) . . ?
O5AA S2AA O6AA 103.6(13) . . ?
O4AA S2AA C2AA 112.2(10) . . ?
O5AA S2AA C2AA 114.5(11) . . ?
O6AA S2AA C2AA 90.6(10) . . ?
S2AA O4AA Ag2 115.4(11) . . ?
F4AA C2AA F5AA 115(2) . . ?
F4AA C2AA F6AA 115(2) . . ?
F5AA C2AA F6AA 101.9(18) . . ?
F4AA C2AA S2AA 104.9(16) . . ?
F5AA C2AA S2AA 109.3(15) . . ?
F6AA C2AA S2AA 110.8(14) . . ?
O8A S3A O9A 116.7(2) . . ?
O8A S3A O7A 114.3(2) . . ?
O9A S3A O7A 113.5(2) . . ?
O8A S3A C3A 103.9(3) . . ?
O9A S3A C3A 104.7(3) . . ?
O7A S3A C3A 101.3(3) . . ?
S3A O7A Ag3 119.9(2) . . ?
F8A C3A F7A 107.6(5) . . ?
F8A C3A F9A 108.2(6) . . ?
F7A C3A F9A 108.1(5) . . ?
F8A C3A S3A 110.2(5) . . ?
F7A C3A S3A 111.2(4) . . ?
F9A C3A S3A 111.3(4) . . ?
C2 C1 C14 121.5(3) . . ?
C2 C1 H1 119.3 . . ?
C14 C1 H1 119.3 . . ?
C1 C2 C3 119.9(3) . . ?
C1 C2 S1 122.8(2) . . ?
C3 C2 S1 117.3(2) . . ?
C4 C3 C2 119.3(3) . . ?
C4 C3 S2 122.4(2) . . ?
C2 C3 S2 118.3(2) . . ?
C3 C4 C15 121.5(3) . . ?
C3 C4 H4 119.3 . . ?
C15 C4 H4 119.3 . . ?
C6 C5 C16 122.0(3) . . ?
C6 C5 H5 119.0 . . ?
C16 C5 H5 119.0 . . ?
C5 C6 C7 119.7(3) . . ?
C5 C6 S3 121.0(2) . . ?
C7 C6 S3 119.3(2) . . ?
C8 C7 C6 118.8(3) . . ?
C8 C7 S4 118.1(2) . . ?
C6 C7 S4 123.1(2) . . ?
C7 C8 C17 122.4(3) . . ?
C7 C8 H8 118.8 . . ?
C17 C8 H8 118.8 . . ?
C10 C9 C18 122.2(2) . . ?
C10 C9 H9 118.9 . . ?
C18 C9 H9 118.9 . . ?
C9 C10 C11 120.0(3) . . ?
C9 C10 S5 117.6(2) . . ?
C11 C10 S5 122.4(2) . . ?
C12 C11 C10 118.6(3) . . ?
C12 C11 S6 124.0(2) . . ?
C10 C11 S6 117.3(2) . . ?
C11 C12 C13 121.4(3) . . ?
C11 C12 H12 119.3 . . ?
C13 C12 H12 119.3 . . ?
C18 C13 C12 119.6(2) . . ?
C18 C13 C14 119.1(2) . . ?
C12 C13 C14 121.2(2) . . ?
C15 C14 C1 118.7(3) . . ?
C15 C14 C13 119.8(2) . . ?
C1 C14 C13 121.5(3) . . ?
C4 C15 C14 119.2(2) . . ?
C4 C15 C16 120.6(3) . . ?
C14 C15 C16 120.3(2) . . ?
C5 C16 C17 118.9(2) . . ?
C5 C16 C15 121.9(3) . . ?
C17 C16 C15 119.2(2) . . ?
C16 C17 C8 118.1(3) . . ?
C16 C17 C18 120.3(2) . . ?
C8 C17 C18 121.6(3) . . ?
C13 C18 C9 117.9(2) . . ?
C13 C18 C17 120.8(2) . . ?
C9 C18 C17 121.3(2) . . ?
C24 C19 C20 120.4(4) . . ?
C24 C19 S1 118.3(4) . . ?
C20 C19 S1 120.6(3) . . ?
C21 C20 C19 116.9(5) . . ?
C21 C20 H20 121.5 . . ?
C19 C20 H20 121.5 . . ?
C22 C21 C20 122.7(7) . . ?
C22 C21 H21 118.7 . . ?
C20 C21 H21 118.7 . . ?
C21 C22 C23 119.7(5) . . ?
C21 C22 H22 120.1 . . ?
C23 C22 H22 120.1 . . ?
C22 C23 C24 120.6(6) . . ?
C22 C23 H23 119.7 . . ?
C24 C23 H23 119.7 . . ?
C19 C24 C23 119.6(6) . . ?
C19 C24 H24 120.2 . . ?
C23 C24 H24 120.2 . . ?
C30 C25 C26 120.4(4) . . ?
C30 C25 S2 122.3(3) . . ?
C26 C25 S2 117.2(3) . . ?
C25 C26 C27 119.4(4) . . ?
C25 C26 H26 120.3 . . ?
C27 C26 H26 120.3 . . ?
C28 C27 C26 119.8(4) . . ?
C28 C27 H27 120.1 . . ?
C26 C27 H27 120.1 . . ?
C27 C28 C29 121.5(4) . . ?
C27 C28 H28 119.2 . . ?
C29 C28 H28 119.2 . . ?
C28 C29 C30 120.6(4) . . ?
C28 C29 H29 119.7 . . ?
C30 C29 H29 119.7 . . ?
C25 C30 C29 118.2(4) . . ?
C25 C30 H30 120.9 . . ?
C29 C30 H30 120.9 . . ?
C32 C31 C36 120.5(4) . . ?
C32 C31 S3 121.8(3) . . ?
C36 C31 S3 117.7(3) . . ?
C33 C32 C31 119.6(4) . . ?
C33 C32 H32 120.2 . . ?
C31 C32 H32 120.2 . . ?
C32 C33 C34 119.6(5) . . ?
C32 C33 H33 120.2 . . ?
C34 C33 H33 120.2 . . ?
C35 C34 C33 121.1(5) . . ?
C35 C34 H34 119.5 . . ?
C33 C34 H34 119.5 . . ?
C34 C35 C36 120.1(5) . . ?
C34 C35 H35 119.9 . . ?
C36 C35 H35 119.9 . . ?
C35 C36 C31 119.1(5) . . ?
C35 C36 H36 120.5 . . ?
C31 C36 H36 120.5 . . ?
C38 C37 C42 120.2(4) . . ?
C38 C37 S4 122.9(3) . . ?
C42 C37 S4 116.9(4) . . ?
C37 C38 C39 120.3(5) . . ?
C37 C38 H38 119.8 . . ?
C39 C38 H38 119.8 . . ?
C40 C39 C38 119.9(6) . . ?
C40 C39 H39 120.1 . . ?
C38 C39 H39 120.1 . . ?
C41 C40 C39 119.2(5) . . ?
C41 C40 H40 120.4 . . ?
C39 C40 H40 120.4 . . ?
C40 C41 C42 122.3(5) . . ?
C40 C41 H41 118.9 . . ?
C42 C41 H41 118.9 . . ?
C37 C42 C41 118.0(6) . . ?
C37 C42 H42 121.0 . . ?
C41 C42 H42 121.0 . . ?
C48 C43 C44 120.4(3) . . ?
C48 C43 S5 121.5(3) . . ?
C44 C43 S5 118.1(2) . . ?
C43 C44 C45 119.5(3) . . ?
C43 C44 H44 120.2 . . ?
C45 C44 H44 120.2 . . ?
C46 C45 C44 119.8(4) . . ?
C46 C45 H45 120.1 . . ?
C44 C45 H45 120.1 . . ?
C47 C46 C45 120.2(4) . . ?
C47 C46 H46 119.9 . . ?
C45 C46 H46 119.9 . . ?
C46 C47 C48 121.3(4) . . ?
C46 C47 H47 119.4 . . ?
C48 C47 H47 119.4 . . ?
C43 C48 C47 118.8(4) . . ?
C43 C48 H48 120.6 . . ?
C47 C48 H48 120.6 . . ?
C50 C49 C54 118.0(4) . . ?
C50 C49 S6 119.4(3) . . ?
C54 C49 S6 122.5(3) . . ?
C49 C50 C51 121.8(6) . . ?
C49 C50 H50 119.1 . . ?
C51 C50 H50 119.1 . . ?
C52 C51 C50 119.6(6) . . ?
C52 C51 H51 120.2 . . ?
C50 C51 H51 120.2 . . ?
C51 C52 C53 120.2(5) . . ?
C51 C52 H52 119.9 . . ?
C53 C52 H52 119.9 . . ?
C52 C53 C54 120.0(6) . . ?
C52 C53 H53 120.0 . . ?
C54 C53 H53 120.0 . . ?
C49 C54 C53 120.4(5) . . ?
C49 C54 H54 119.8 . . ?
C53 C54 H54 119.8 . . ?
C56 C55 C68 121.9(3) . . ?
C56 C55 H55 119.0 . . ?
C68 C55 H55 119.0 . . ?
C55 C56 C57 119.5(3) . . ?
C55 C56 S7 118.8(2) . . ?
C57 C56 S7 121.7(2) . . ?
C58 C57 C56 118.5(3) . . ?
C58 C57 S8 119.0(2) . . ?
C56 C57 S8 122.4(2) . . ?
C57 C58 C69 122.5(3) . . ?
C57 C58 H58 118.7 . . ?
C69 C58 H58 118.7 . . ?
C60 C59 C70 121.7(3) . . ?
C60 C59 H59 119.1 . . ?
C70 C59 H59 119.1 . . ?
C59 C60 C61 119.5(3) . . ?
C59 C60 S9 122.7(2) . . ?
C61 C60 S9 117.8(2) . . ?
C62 C61 C60 119.3(3) . . ?
C62 C61 S10 119.5(2) . . ?
C60 C61 S10 121.1(2) . . ?
C61 C62 C71 121.8(3) . . ?
C61 C62 H62 119.1 . . ?
C71 C62 H62 119.1 . . ?
C64 C63 C72 121.2(3) . . ?
C64 C63 H63 119.4 . . ?
C72 C63 H63 119.4 . . ?
C63 C64 C65 120.2(3) . . ?
C63 C64 S11 117.3(2) . . ?
C65 C64 S11 122.4(2) . . ?
C66 C65 C64 118.8(3) . . ?
C66 C65 S12 123.4(2) . . ?
C64 C65 S12 117.7(2) . . ?
C65 C66 C67 122.0(3) . . ?
C65 C66 H66 119.0 . . ?
C67 C66 H66 119.0 . . ?
C66 C67 C72 119.2(3) . . ?
C66 C67 C68 121.9(2) . . ?
C72 C67 C68 118.9(3) . . ?
C55 C68 C69 118.4(3) . . ?
C55 C68 C67 121.4(3) . . ?
C69 C68 C67 120.2(2) . . ?
C58 C69 C68 119.0(3) . . ?
C58 C69 C70 120.7(3) . . ?
C68 C69 C70 120.3(3) . . ?
C59 C70 C71 118.5(2) . . ?
C59 C70 C69 121.9(3) . . ?
C71 C70 C69 119.6(3) . . ?
C62 C71 C70 118.8(3) . . ?
C62 C71 C72 121.8(3) . . ?
C70 C71 C72 119.3(2) . . ?
C63 C72 C67 118.4(3) . . ?
C63 C72 C71 120.9(2) . . ?
C67 C72 C71 120.7(2) . . ?
C74 C73 C78 120.4(4) . . ?
C74 C73 S7 122.8(3) . . ?
C78 C73 S7 116.6(3) . . ?
C73 C74 C75 119.7(4) . . ?
C73 C74 H74 120.2 . . ?
C75 C74 H74 120.2 . . ?
C76 C75 C74 120.5(5) . . ?
C76 C75 H75 119.8 . . ?
C74 C75 H75 119.8 . . ?
C77 C76 C75 119.9(5) . . ?
C77 C76 H76 120.0 . . ?
C75 C76 H76 120.0 . . ?
C76 C77 C78 121.2(4) . . ?
C76 C77 H77 119.4 . . ?
C78 C77 H77 119.4 . . ?
C73 C78 C77 118.3(5) . . ?
C73 C78 H78 120.8 . . ?
C77 C78 H78 120.8 . . ?
C80 C79 C84 121.4(4) . . ?
C80 C79 S8 118.1(3) . . ?
C84 C79 S8 120.5(3) . . ?
C79 C80 C81 118.0(5) . . ?
C79 C80 H80 121.0 . . ?
C81 C80 H80 121.0 . . ?
C82 C81 C80 121.3(5) . . ?
C82 C81 H81 119.4 . . ?
C80 C81 H81 119.4 . . ?
C81 C82 C83 120.1(5) . . ?
C81 C82 H82 120.0 . . ?
C83 C82 H82 120.0 . . ?
C82 C83 C84 120.7(5) . . ?
C82 C83 H83 119.7 . . ?
C84 C83 H83 119.7 . . ?
C83 C84 C79 118.6(4) . . ?
C83 C84 H84 120.7 . . ?
C79 C84 H84 120.7 . . ?
C86 C85 C90 120.3(4) . . ?
C86 C85 S9 118.0(3) . . ?
C90 C85 S9 121.4(3) . . ?
C85 C86 C87 119.7(4) . . ?
C85 C86 H86 120.1 . . ?
C87 C86 H86 120.1 . . ?
C88 C87 C86 119.6(5) . . ?
C88 C87 H87 120.2 . . ?
C86 C87 H87 120.2 . . ?
C89 C88 C87 120.6(4) . . ?
C89 C88 H88 119.7 . . ?
C87 C88 H88 119.7 . . ?
C88 C89 C90 119.5(4) . . ?
C88 C89 H89 120.3 . . ?
C90 C89 H89 120.3 . . ?
C89 C90 C85 120.2(4) . . ?
C89 C90 H90 119.9 . . ?
C85 C90 H90 119.9 . . ?
C96 C91 C92 120.1(4) . . ?
C96 C91 S10 124.4(3) . . ?
C92 C91 S10 115.5(3) . . ?
C93 C92 C91 119.2(6) . . ?
C93 C92 H92 120.4 . . ?
C91 C92 H92 120.4 . . ?
C94 C93 C92 120.1(6) . . ?
C94 C93 H93 119.9 . . ?
C92 C93 H93 119.9 . . ?
C93 C94 C95 122.2(5) . . ?
C93 C94 H94 118.9 . . ?
C95 C94 H94 118.9 . . ?
C94 C95 C96 118.5(6) . . ?
C94 C95 H95 120.7 . . ?
C96 C95 H95 120.7 . . ?
C91 C96 C95 119.8(5) . . ?
C91 C96 H96 120.1 . . ?
C95 C96 H96 120.1 . . ?
C98 C97 C102 121.4(4) . . ?
C98 C97 S11 119.4(3) . . ?
C102 C97 S11 119.0(3) . . ?
C97 C98 C99 119.7(4) . . ?
C97 C98 H98 120.1 . . ?
C99 C98 H98 120.1 . . ?
C100 C99 C98 119.3(5) . . ?
C100 C99 H99 120.3 . . ?
C98 C99 H99 120.3 . . ?
C101 C100 C99 120.8(4) . . ?
C101 C100 H100 119.6 . . ?
C99 C100 H100 119.6 . . ?
C100 C101 C102 120.7(5) . . ?
C100 C101 H101 119.6 . . ?
C102 C101 H101 119.6 . . ?
C97 C102 C101 118.0(4) . . ?
C97 C102 H102 121.0 . . ?
C101 C102 H102 121.0 . . ?
C108 C103 C104 120.1(4) . . ?
C108 C103 S12 121.3(3) . . ?
C104 C103 S12 118.6(3) . . ?
C105 C104 C103 120.1(5) . . ?
C105 C104 H104 119.9 . . ?
C103 C104 H104 119.9 . . ?
C104 C105 C106 120.0(5) . . ?
C104 C105 H105 120.0 . . ?
C106 C105 H105 120.0 . . ?
C107 C106 C105 119.9(5) . . ?
C107 C106 H106 120.1 . . ?
C105 C106 H106 120.1 . . ?
C106 C107 C108 120.0(5) . . ?
C106 C107 H107 120.0 . . ?
C108 C107 H107 120.0 . . ?
C103 C108 C107 119.9(4) . . ?
C103 C108 H108 120.1 . . ?
C107 C108 H108 120.1 . . ?
C136 C131 C132 116.2(9) . . ?
C136 C131 C137 119.2(9) . . ?
C132 C131 C137 124.5(9) . . ?
C133 C132 C131 122.0(8) . . ?
C133 C132 H132 119.0 . . ?
C131 C132 H132 119.0 . . ?
C134 C133 C132 119.8(9) . . ?
C134 C133 H133 120.1 . . ?
C132 C133 H133 120.1 . . ?
C133 C134 C135 120.7(10) . . ?
C133 C134 H134 119.7 . . ?
C135 C134 H134 119.7 . . ?
C134 C135 C136 121.8(8) . . ?
C134 C135 H135 119.1 . . ?
C136 C135 H135 119.1 . . ?
C131 C136 C135 119.4(8) . . ?
C131 C136 H136 120.3 . . ?
C135 C136 H136 120.3 . . ?
C131 C137 H13A 109.5 . . ?
C131 C137 H13B 109.5 . . ?
H13A C137 H13B 109.5 . . ?
C131 C137 H13C 109.5 . . ?
H13A C137 H13C 109.5 . . ?
H13B C137 H13C 109.5 . . ?
C146 C141 C142 116.8(6) . . ?
C146 C141 C147 123.6(8) . . ?
C142 C141 C147 119.5(8) . . ?
C141 C142 C143 118.9(7) . . ?
C141 C142 H142 120.5 . . ?
C143 C142 H142 120.5 . . ?
C144 C143 C142 123.0(7) . . ?
C144 C143 H143 118.5 . . ?
C142 C143 H143 118.5 . . ?
C143 C144 C145 117.2(7) . . ?
C143 C144 H144 121.4 . . ?
C145 C144 H144 121.4 . . ?
C146 C145 C144 120.2(7) . . ?
C146 C145 H145 119.9 . . ?
C144 C145 H145 119.9 . . ?
C145 C146 C141 123.8(7) . . ?
C145 C146 H146 118.1 . . ?
C141 C146 H146 118.1 . . ?
C141 C147 H14A 109.5 . . ?
C141 C147 H14B 109.5 . . ?
H14A C147 H14B 109.5 . . ?
C141 C147 H14C 109.5 . . ?
H14A C147 H14C 109.5 . . ?
H14B C147 H14C 109.5 . . ?
C111 C112 C113 119.9(8) . . ?
C111 C112 H112 120.1 . . ?
C113 C112 H112 120.1 . . ?
C112 C111 C116 117.3(8) . . ?
C112 C111 C117 119.5(8) . . ?
C116 C111 C117 123.2(8) . . ?
C114 C113 C112 122.4(8) . . ?
C114 C113 H113 118.8 . . ?
C112 C113 H113 118.8 . . ?
C111 C117 H11A 109.5 . . ?
C111 C117 H11B 109.5 . . ?
H11A C117 H11B 109.5 . . ?
C111 C117 H11C 109.5 . . ?
H11A C117 H11C 109.5 . . ?
H11B C117 H11C 109.5 . . ?
C113 C114 C115 116.8(10) . . ?
C113 C114 H114 121.6 . . ?
C115 C114 H114 121.6 . . ?
C115 C116 C111 122.0(8) . . ?
C115 C116 H116 119.0 . . ?
C111 C116 H116 119.0 . . ?
C116 C115 C114 121.1(9) . . ?
C116 C115 H115 119.5 . . ?
C114 C115 H115 119.5 . . ?

loop_
_geom_bond_atom_site_label_1
_geom_bond_atom_site_label_2
_geom_bond_distance
_geom_bond_site_symmetry_2
_geom_bond_publ_flag
Ag1 O1A 2.325(3) . ?
Ag1 S2 2.5621(9) 1_545 ?
Ag1 S8 2.5679(8) . ?
Ag1 S7 2.6520(9) . ?
Ag2 O4A 2.339(4) 1_565 ?
Ag2 O4AA 2.379(18) . ?
Ag2 S3 2.5295(9) . ?
Ag2 S11 2.6286(9) . ?
Ag2 S12 2.6409(9) . ?
Ag3 O7A 2.310(3) . ?
Ag3 S9 2.5442(9) . ?
Ag3 S6 2.5788(9) . ?
Ag3 S5 2.6832(8) . ?
S1 C19 1.769(4) . ?
S1 C2 1.771(3) . ?
S2 C3 1.782(3) . ?
S2 C25 1.784(3) . ?
S2 Ag1 2.5621(9) 1_565 ?
S3 C31 1.784(4) . ?
S3 C6 1.788(3) . ?
S4 C7 1.773(3) . ?
S4 C37 1.779(4) . ?
S5 C10 1.777(3) . ?
S5 C43 1.789(3) . ?
S6 C49 1.768(3) . ?
S6 C11 1.774(3) . ?
S7 C56 1.786(3) . ?
S7 C73 1.789(4) . ?
S8 C57 1.779(3) . ?
S8 C79 1.781(4) . ?
S9 C85 1.781(4) . ?
S9 C60 1.785(3) . ?
S10 C91 1.765(3) . ?
S10 C61 1.773(3) . ?
S11 C64 1.778(3) . ?
S11 C97 1.790(3) . ?
S12 C103 1.768(3) . ?
S12 C65 1.779(3) . ?
S1A O1A 1.373(3) . ?
S1A O3A 1.398(4) . ?
S1A O2A 1.436(4) . ?
S1A C1A 1.778(7) . ?
C1A F1A 1.245(8) . ?
C1A F3A 1.328(8) . ?
C1A F2A 1.329(8) . ?
S2A O4A 1.441(5) . ?
S2A O5A 1.434(5) . ?
S2A O6A 1.455(5) . ?
S2A C2A 1.821(6) . ?
O4A Ag2 2.339(4) 1_545 ?
C2A F5A 1.313(7) . ?
C2A F4A 1.323(7) . ?
C2A F6A 1.336(7) . ?
S2AA O4AA 1.325(10) . ?
S2AA O5AA 1.375(12) . ?
S2AA O6AA 1.528(16) . ?
S2AA C2AA 1.773(14) . ?
C2AA F4AA 1.225(18) . ?
C2AA F5AA 1.309(18) . ?
C2AA F6AA 1.335(19) . ?
S3A O8A 1.409(3) . ?
S3A O9A 1.425(3) . ?
S3A O7A 1.445(3) . ?
S3A C3A 1.811(6) . ?
C3A F8A 1.321(7) . ?
C3A F7A 1.321(6) . ?
C3A F9A 1.331(7) . ?
C1 C2 1.375(4) . ?
C1 C14 1.411(4) . ?
C1 H1 0.9300 . ?
C2 C3 1.410(4) . ?
C3 C4 1.382(4) . ?
C4 C15 1.407(4) . ?
C4 H4 0.9300 . ?
C5 C6 1.384(4) . ?
C5 C16 1.406(4) . ?
C5 H5 0.9300 . ?
C6 C7 1.402(4) . ?
C7 C8 1.386(4) . ?
C8 C17 1.417(4) . ?
C8 H8 0.9300 . ?
C9 C10 1.370(4) . ?
C9 C18 1.415(4) . ?
C9 H9 0.9300 . ?
C10 C11 1.420(4) . ?
C11 C12 1.386(4) . ?
C12 C13 1.416(4) . ?
C12 H12 0.9300 . ?
C13 C18 1.407(4) . ?
C13 C14 1.467(4) . ?
C14 C15 1.408(4) . ?
C15 C16 1.466(4) . ?
C16 C17 1.407(4) . ?
C17 C18 1.447(4) . ?
C19 C24 1.372(6) . ?
C19 C20 1.390(7) . ?
C20 C21 1.388(7) . ?
C20 H20 0.9300 . ?
C21 C22 1.336(10) . ?
C21 H21 0.9300 . ?
C22 C23 1.350(11) . ?
C22 H22 0.9300 . ?
C23 C24 1.376(7) . ?
C23 H23 0.9300 . ?
C24 H24 0.9300 . ?
C25 C30 1.374(6) . ?
C25 C26 1.387(5) . ?
C26 C27 1.390(5) . ?
C26 H26 0.9300 . ?
C27 C28 1.341(7) . ?
C27 H27 0.9300 . ?
C28 C29 1.349(6) . ?
C28 H28 0.9300 . ?
C29 C30 1.404(6) . ?
C29 H29 0.9300 . ?
C30 H30 0.9300 . ?
C31 C32 1.383(5) . ?
C31 C36 1.387(5) . ?
C32 C33 1.370(6) . ?
C32 H32 0.9300 . ?
C33 C34 1.370(7) . ?
C33 H33 0.9300 . ?
C34 C35 1.369(8) . ?
C34 H34 0.9300 . ?
C35 C36 1.370(7) . ?
C35 H35 0.9300 . ?
C36 H36 0.9300 . ?
C37 C38 1.372(6) . ?
C37 C42 1.387(5) . ?
C38 C39 1.405(7) . ?
C38 H38 0.9300 . ?
C39 C40 1.367(9) . ?
C39 H39 0.9300 . ?
C40 C41 1.365(10) . ?
C40 H40 0.9300 . ?
C41 C42 1.397(8) . ?
C41 H41 0.9300 . ?
C42 H42 0.9300 . ?
C43 C48 1.377(5) . ?
C43 C44 1.378(5) . ?
C44 C45 1.389(5) . ?
C44 H44 0.9300 . ?
C45 C46 1.367(6) . ?
C45 H45 0.9300 . ?
C46 C47 1.355(6) . ?
C46 H46 0.9300 . ?
C47 C48 1.381(6) . ?
C47 H47 0.9300 . ?
C48 H48 0.9300 . ?
C49 C50 1.361(6) . ?
C49 C54 1.368(6) . ?
C50 C51 1.365(7) . ?
C50 H50 0.9300 . ?
C51 C52 1.346(9) . ?
C51 H51 0.9300 . ?
C52 C53 1.356(10) . ?
C52 H52 0.9300 . ?
C53 C54 1.377(7) . ?
C53 H53 0.9300 . ?
C54 H54 0.9300 . ?
C55 C56 1.388(4) . ?
C55 C68 1.403(4) . ?
C55 H55 0.9300 . ?
C56 C57 1.406(4) . ?
C57 C58 1.384(4) . ?
C58 C69 1.395(4) . ?
C58 H58 0.9300 . ?
C59 C60 1.378(4) . ?
C59 C70 1.408(4) . ?
C59 H59 0.9300 . ?
C60 C61 1.417(4) . ?
C61 C62 1.374(4) . ?
C62 C71 1.408(4) . ?
C62 H62 0.9300 . ?
C63 C64 1.382(4) . ?
C63 C72 1.410(4) . ?
C63 H63 0.9300 . ?
C64 C65 1.414(4) . ?
C65 C66 1.378(4) . ?
C66 C67 1.399(4) . ?
C66 H66 0.9300 . ?
C67 C72 1.419(4) . ?
C67 C68 1.465(4) . ?
C68 C69 1.405(4) . ?
C69 C70 1.463(4) . ?
C70 C71 1.417(4) . ?
C71 C72 1.462(4) . ?
C73 C74 1.375(6) . ?
C73 C78 1.390(5) . ?
C74 C75 1.386(6) . ?
C74 H74 0.9300 . ?
C75 C76 1.369(7) . ?
C75 H75 0.9300 . ?
C76 C77 1.358(8) . ?
C76 H76 0.9300 . ?
C77 C78 1.398(7) . ?
C77 H77 0.9300 . ?
C78 H78 0.9300 . ?
C79 C80 1.382(5) . ?
C79 C84 1.382(6) . ?
C80 C81 1.393(7) . ?
C80 H80 0.9300 . ?
C81 C82 1.348(8) . ?
C81 H81 0.9300 . ?
C82 C83 1.377(8) . ?
C82 H82 0.9300 . ?
C83 C84 1.380(6) . ?
C83 H83 0.9300 . ?
C84 H84 0.9300 . ?
C85 C86 1.374(5) . ?
C85 C90 1.389(5) . ?
C86 C87 1.402(7) . ?
C86 H86 0.9300 . ?
C87 C88 1.386(7) . ?
C87 H87 0.9300 . ?
C88 C89 1.381(7) . ?
C88 H88 0.9300 . ?
C89 C90 1.390(6) . ?
C89 H89 0.9300 . ?
C90 H90 0.9300 . ?
C91 C96 1.367(6) . ?
C91 C92 1.400(5) . ?
C92 C93 1.376(8) . ?
C92 H92 0.9300 . ?
C93 C94 1.346(10) . ?
C93 H93 0.9300 . ?
C94 C95 1.371(10) . ?
C94 H94 0.9300 . ?
C95 C96 1.402(6) . ?
C95 H95 0.9300 . ?
C96 H96 0.9300 . ?
C97 C98 1.368(5) . ?
C97 C102 1.386(6) . ?
C98 C99 1.393(6) . ?
C98 H98 0.9300 . ?
C99 C100 1.373(8) . ?
C99 H99 0.9300 . ?
C100 C101 1.366(8) . ?
C100 H100 0.9300 . ?
C101 C102 1.395(6) . ?
C101 H101 0.9300 . ?
C102 H102 0.9300 . ?
C103 C108 1.373(6) . ?
C103 C104 1.381(6) . ?
C104 C105 1.365(7) . ?
C104 H104 0.9300 . ?
C105 C106 1.387(8) . ?
C105 H105 0.9300 . ?
C106 C107 1.374(8) . ?
C106 H106 0.9300 . ?
C107 C108 1.381(6) . ?
C107 H107 0.9300 . ?
C108 H108 0.9300 . ?
C131 C136 1.402(10) . ?
C131 C132 1.427(12) . ?
C131 C137 1.509(12) . ?
C132 C133 1.392(13) . ?
C132 H132 0.9300 . ?
C133 C134 1.343(11) . ?
C133 H133 0.9300 . ?
C134 C135 1.355(10) . ?
C134 H134 0.9300 . ?
C135 C136 1.413(10) . ?
C135 H135 0.9300 . ?
C136 H136 0.9300 . ?
C137 H13A 0.9600 . ?
C137 H13B 0.9600 . ?
C137 H13C 0.9600 . ?
C141 C146 1.378(9) . ?
C141 C142 1.383(9) . ?
C141 C147 1.433(10) . ?
C142 C143 1.410(10) . ?
C142 H142 0.9300 . ?
C143 C144 1.339(9) . ?
C143 H143 0.9300 . ?
C144 C145 1.401(9) . ?
C144 H144 0.9300 . ?
C145 C146 1.339(9) . ?
C145 H145 0.9300 . ?
C146 H146 0.9300 . ?
C147 H14A 0.9600 . ?
C147 H14B 0.9600 . ?
C147 H14C 0.9600 . ?
C112 C111 1.323(9) . ?
C112 C113 1.407(10) . ?
C112 H112 0.9300 . ?
C111 C116 1.365(12) . ?
C111 C117 1.507(11) . ?
C113 C114 1.316(10) . ?
C113 H113 0.9300 . ?
C117 H11A 0.9600 . ?
C117 H11B 0.9600 . ?
C117 H11C 0.9600 . ?
C114 C115 1.361(12) . ?
C114 H114 0.9300 . ?
C116 C115 1.340(13) . ?
C116 H116 0.9300 . ?
C115 H115 0.9300 . ?
